data_1547776
loop_
_publ_author_name
'Xiong, Juan'
'Wan, Jiang'
'Ding, Jie'
'Wang, Pei-Pei'
'Ma, Guang-Lei'
'Li, Jia'
'Hu, Jin-Feng'

_publ_section_title
;
 Camellianols A-G, Barrigenol-like Triterpenoids with PTP1B Inhibitory
 Effects from the Endangered Ornamental Plant Camellia crapnelliana.
;
_journal_issue 11
_journal_name_full 'Journal of natural products'
_journal_page_first 2874
_journal_page_last 2882
_journal_paper_doi 10.1021/acs.jnatprod.7b00241
_journal_volume 80
_journal_year 2017
_chemical_absolute_configuration rmad
_chemical_formula_moiety 'C30 H48 O5, 0.5(C H2 Cl2)'
_chemical_formula_sum 'C30.5 H49 Cl O5'
_chemical_formula_weight 531.14
_space_group_crystal_system monoclinic
_space_group_IT_number 4
_space_group_name_Hall 'P 2yb'
_space_group_name_H-M_alt 'P 1 21 1'
_symmetry_space_group_name_Hall 'P 2yb'
_symmetry_space_group_name_H-M 'P 1 21 1'
_atom_sites_solution_hydrogens geom
_atom_sites_solution_primary dual
_audit_creation_date 2017-06-22
_audit_creation_method
;
Olex2 1.2
(compiled 2017.03.28 svn.r3405 for OlexSys, GUI svn.r5337)
;
_cell_angle_alpha 90
_cell_angle_beta 102.819(2)
_cell_angle_gamma 90
_cell_formula_units_Z 2
_cell_length_a 9.8304(3)
_cell_length_b 7.6333(2)
_cell_length_c 20.2122(6)
_cell_measurement_reflns_used 4604
_cell_measurement_temperature 299(2)
_cell_measurement_theta_max 70.138
_cell_measurement_theta_min 4.613
_cell_volume 1478.89(7)
_computing_cell_refinement 'SAINT v8.37A (Bruker, 2015)'
_computing_data_reduction 'SAINT v8.37A (Bruker, 2015)'
_computing_molecular_graphics 'Olex2 (Dolomanov et al., 2009)'
_computing_publication_material 'Olex2 (Dolomanov et al., 2009)'
_computing_structure_refinement 'ShelXL (Sheldrick, 2015)'
_computing_structure_solution 'ShelXT (Sheldrick, 2015)'
_diffrn_ambient_temperature 298.83
_diffrn_measured_fraction_theta_full 0.980
_diffrn_measured_fraction_theta_max 0.977
_diffrn_measurement_device_type 'Bruker APEX-II CCD'
_diffrn_measurement_method '\f and \w scans'
_diffrn_radiation_type CuK\a
_diffrn_radiation_wavelength 1.54178
_diffrn_reflns_av_R_equivalents 0.0674
_diffrn_reflns_av_unetI/netI 0.0685
_diffrn_reflns_Laue_measured_fraction_full 0.980
_diffrn_reflns_Laue_measured_fraction_max 0.977
_diffrn_reflns_limit_h_max 11
_diffrn_reflns_limit_h_min -11
_diffrn_reflns_limit_k_max 8
_diffrn_reflns_limit_k_min -9
_diffrn_reflns_limit_l_max 24
_diffrn_reflns_limit_l_min -21
_diffrn_reflns_number 11099
_diffrn_reflns_point_group_measured_fraction_full 0.924
_diffrn_reflns_point_group_measured_fraction_max 0.915
_diffrn_reflns_theta_full 67.679
_diffrn_reflns_theta_max 70.109
_diffrn_reflns_theta_min 5.680
_diffrn_standards_number 0
_exptl_absorpt_coefficient_mu 1.425
_exptl_absorpt_correction_T_max 0.7533
_exptl_absorpt_correction_T_min 0.5304
_exptl_absorpt_correction_type multi-scan
_exptl_absorpt_process_details
'SADABS-2016/2 (Bruker,2016/2) was used for absorption correction. wR2(int) was 0.1511 before and 0.0765 after correction. The Ratio of minimum to maximum transmission is 0.7041. The \l/2 correction factor is Not present.'
_exptl_crystal_colour colourless
_exptl_crystal_density_diffrn 1.193
_exptl_crystal_description block
_exptl_crystal_F_000 578
_exptl_crystal_size_max 0.05
_exptl_crystal_size_mid 0.03
_exptl_crystal_size_min 0.02
_refine_diff_density_max 0.419
_refine_diff_density_min -0.292
_refine_diff_density_rms 0.058
_refine_ls_abs_structure_details
;
 Flack x determined using 1384 quotients [(I+)-(I-)]/[(I+)+(I-)]
 (Parsons, Flack and Wagner, Acta Cryst. B69 (2013) 249-259).
;
_refine_ls_abs_structure_Flack 0.03(3)
_refine_ls_extinction_method none
_refine_ls_goodness_of_fit_ref 1.051
_refine_ls_hydrogen_treatment constr
_refine_ls_matrix_type full
_refine_ls_number_parameters 381
_refine_ls_number_reflns 5139
_refine_ls_number_restraints 51
_refine_ls_restrained_S_all 1.074
_refine_ls_R_factor_all 0.0753
_refine_ls_R_factor_gt 0.0604
_refine_ls_shift/su_max 0.000
_refine_ls_shift/su_mean 0.000
_refine_ls_structure_factor_coef Fsqd
_refine_ls_weighting_details 'w=1/[\s^2^(Fo^2^)+(0.0967P)^2^+0.0859P] where P=(Fo^2^+2Fc^2^)/3'
_refine_ls_weighting_scheme calc
_refine_ls_wR_factor_gt 0.1535
_refine_ls_wR_factor_ref 0.1706
_reflns_Friedel_coverage 0.735
_reflns_Friedel_fraction_full 0.858
_reflns_Friedel_fraction_max 0.842
_reflns_number_gt 4188
_reflns_number_total 5139
_reflns_threshold_expression 'I > 2\s(I)'
_cod_data_source_file np7b00241_si_002.cif
_cod_data_source_block cu_d8v17138_0m
_cod_depositor_comments 'Adding full bibliography for 1547776.cif.'
_cod_original_formula_sum 'C30.50 H49 Cl O5'
_cod_database_code 1547776
_shelx_shelxl_version_number 2014/8
_shelx_space_group_comment
;
The symmetry employed for this shelxl refinement is uniquely defined
by the following loop, which should always be used as a source of
symmetry information in preference to the above space-group names.
They are only intended as comments.
;
_shelx_estimated_absorpt_t_max 0.972
_shelx_estimated_absorpt_t_min 0.932
_olex2_refinement_description
;
1. Fixed Uiso
 At 1.2 times of:
  All C(H) groups, All C(H,H) groups
 At 1.5 times of:
  All C(H,H,H) groups, All O(H) groups
2. Restrained distances
 Cl1-C31 = C32-C31
 1.8 with sigma of 0.02
 Cl1-C31 = Cl3-C32 = Cl4-C32
 1.8 with sigma of 0.02
 Cl2-C31 = Cl1-C31
 1.8 with sigma of 0.02
 H1A-H31A_$3
 2 with sigma of 0.02
3. Uiso/Uaniso restraints and constraints
Cl3 \\sim Cl4 \\sim C32 \\sim Cl1 \\sim C31: within 2A with sigma of 0.01 and
sigma for terminal atoms of 0.02
Cl1 \\sim Cl2 \\sim C31: within 2A with sigma of 0.01 and sigma for terminal
atoms of 0.02
4. Others
 Fixed Sof: Cl3(0.25) Cl4(0.25) C32(0.25) H32A(0.25) H32B(0.25) Cl1(0.25)
 Cl2(0.25) C31(0.25) H31A(0.25) H31B(0.25)
5.a Ternary CH refined with riding coordinates:
 C5(H5A), C9(H9), C15(H15), C16(H16), C18(H18), C22(H22)
5.b Secondary CH2 refined with riding coordinates:
 C1(H1A,H1B), C2(H2A,H2B), C6(H6A,H6B), C7(H7A,H7B), C11(H11A,H11B), C19(H19A,
 H19B), C21(H21A,H21B), C28(H28A,H28B), C32(H32A,H32B), C31(H31A,H31B)
5.c Aromatic/amide H refined with riding coordinates:
 C12(H12)
5.d Idealised Me refined as rotating group:
 C23(H23A,H23B,H23C), C24(H24A,H24B,H24C), C25(H25A,H25B,H25C), C26(H26A,H26B,
 H26C), C27(H27A,H27B,H27C), C29(H29A,H29B,H29C), C30(H30A,H30B,H30C)
5.e Idealised tetrahedral OH refined as rotating group:
 O2(H2), O3(H3), O4(H4), O5(H5)
;
_olex2_submission_special_instructions 'No special instructions were received'

loop_
_space_group_symop_operation_xyz
'x, y, z'
'-x, y+1/2, -z'

loop_
_atom_site_label
_atom_site_type_symbol
_atom_site_fract_x
_atom_site_fract_y
_atom_site_fract_z
_atom_site_U_iso_or_equiv
_atom_site_adp_type
_atom_site_occupancy
_atom_site_site_symmetry_order
_atom_site_calc_flag
_atom_site_refinement_flags_posn
_atom_site_refinement_flags_adp
_atom_site_refinement_flags_occupancy
_atom_site_disorder_assembly
_atom_site_disorder_group
O1 O -0.6194(5) -0.2435(9) -0.5064(2) 0.0931(16) Uani 1 1 d . . . . .
O2 O -0.1950(3) -0.5545(4) -0.07841(15) 0.0388(7) Uani 1 1 d . . . . .
H2 H -0.2327 -0.4663 -0.0678 0.058 Uiso 1 1 calc GR . . . .
O3 O 0.2303(4) -0.3778(4) 0.02527(15) 0.0466(7) Uani 1 1 d . . . . .
H3 H 0.2291 -0.2744 0.0361 0.070 Uiso 1 1 calc GR . . . .
O4 O 0.0241(3) -0.8083(3) -0.07148(16) 0.0401(7) Uani 1 1 d . . . . .
H4 H -0.0518 -0.8360 -0.0640 0.060 Uiso 1 1 calc GR . . . .
O5 O 0.3031(4) -0.7306(4) 0.03686(15) 0.0462(7) Uani 1 1 d . . . . .
H5 H 0.3193 -0.6396 0.0588 0.069 Uiso 1 1 calc GR . . . .
C1 C -0.2654(5) -0.2812(8) -0.4111(2) 0.0544(12) Uani 1 1 d . . . . .
H1A H -0.1750 -0.2439 -0.4178 0.065 Uiso 1 1 calc DR . . . .
H1B H -0.2697 -0.4079 -0.4149 0.065 Uiso 1 1 calc R . . . .
C2 C -0.3790(6) -0.2017(9) -0.4662(3) 0.0643(14) Uani 1 1 d . . . . .
H2A H -0.3619 -0.0769 -0.4680 0.077 Uiso 1 1 calc R . . . .
H2B H -0.3715 -0.2511 -0.5095 0.077 Uiso 1 1 calc R . . . .
C3 C -0.5260(6) -0.2283(8) -0.4579(3) 0.0589(13) Uani 1 1 d . . . . .
C4 C -0.5530(6) -0.2269(9) -0.3854(3) 0.0618(13) Uani 1 1 d . . . . .
C5 C -0.4237(5) -0.2884(6) -0.3318(2) 0.0432(9) Uani 1 1 d . . . . .
H5A H -0.4222 -0.4158 -0.3376 0.052 Uiso 1 1 calc R . . . .
C6 C -0.4380(5) -0.2631(6) -0.2581(2) 0.0457(10) Uani 1 1 d . . . . .
H6A H -0.4217 -0.1410 -0.2454 0.055 Uiso 1 1 calc R . . . .
H6B H -0.5321 -0.2927 -0.2547 0.055 Uiso 1 1 calc R . . . .
C7 C -0.3350(4) -0.3769(6) -0.2098(2) 0.0388(9) Uani 1 1 d . . . . .
H7A H -0.3574 -0.4988 -0.2206 0.047 Uiso 1 1 calc R . . . .
H7B H -0.3463 -0.3561 -0.1640 0.047 Uiso 1 1 calc R . . . .
C8 C -0.1807(4) -0.3453(5) -0.21175(19) 0.0329(8) Uani 1 1 d . . . . .
C9 C -0.1668(4) -0.3350(5) -0.2877(2) 0.0357(8) Uani 1 1 d . . . . .
H9 H -0.1785 -0.4561 -0.3041 0.043 Uiso 1 1 calc R . . . .
C10 C -0.2791(5) -0.2277(6) -0.3394(2) 0.0409(9) Uani 1 1 d . . . . .
C11 C -0.0181(5) -0.2868(7) -0.2910(2) 0.0496(11) Uani 1 1 d . . . . .
H11A H -0.0047 -0.3109 -0.3362 0.060 Uiso 1 1 calc R . . . .
H11B H -0.0042 -0.1623 -0.2826 0.060 Uiso 1 1 calc R . . . .
C12 C 0.0882(4) -0.3861(6) -0.2404(2) 0.0410(9) Uani 1 1 d . . . . .
H12 H 0.1802 -0.3793 -0.2448 0.049 Uiso 1 1 calc R . . . .
C13 C 0.0636(4) -0.4833(5) -0.1898(2) 0.0332(8) Uani 1 1 d . . . . .
C14 C -0.0840(4) -0.5046(5) -0.17616(19) 0.0318(8) Uani 1 1 d . . . . .
C15 C -0.0672(4) -0.5065(5) -0.09767(19) 0.0311(8) Uani 1 1 d . . . . .
H15 H -0.0445 -0.3867 -0.0816 0.037 Uiso 1 1 calc R . . . .
C16 C 0.0482(4) -0.6267(5) -0.0577(2) 0.0327(8) Uani 1 1 d . . . . .
H16 H 0.0519 -0.6087 -0.0093 0.039 Uiso 1 1 calc R . . . .
C17 C 0.1925(4) -0.5785(5) -0.07032(19) 0.0336(8) Uani 1 1 d . . . . .
C18 C 0.1884(4) -0.5810(5) -0.14772(19) 0.0337(8) Uani 1 1 d . . . . .
H18 H 0.2708 -0.5153 -0.1532 0.040 Uiso 1 1 calc R . . . .
C19 C 0.2045(4) -0.7646(6) -0.1759(2) 0.0387(9) Uani 1 1 d . . . . .
H19A H 0.1225 -0.8329 -0.1737 0.046 Uiso 1 1 calc R . . . .
H19B H 0.2076 -0.7538 -0.2234 0.046 Uiso 1 1 calc R . . . .
C20 C 0.3341(4) -0.8654(6) -0.1391(2) 0.0402(9) Uani 1 1 d . . . . .
C21 C 0.3284(5) -0.8745(6) -0.0636(2) 0.0409(9) Uani 1 1 d . . . . .
H21A H 0.2509 -0.9487 -0.0591 0.049 Uiso 1 1 calc R . . . .
H21B H 0.4134 -0.9289 -0.0385 0.049 Uiso 1 1 calc R . . . .
C22 C 0.3121(4) -0.6984(5) -0.0325(2) 0.0385(9) Uani 1 1 d . . . . .
H22 H 0.3994 -0.6345 -0.0306 0.046 Uiso 1 1 calc R . . . .
C23 C -0.6753(7) -0.3514(15) -0.3856(4) 0.095(3) Uani 1 1 d . . . . .
H23A H -0.6498 -0.4679 -0.3960 0.143 Uiso 1 1 calc GR . . . .
H23B H -0.7549 -0.3139 -0.4193 0.143 Uiso 1 1 calc GR . . . .
H23C H -0.6977 -0.3504 -0.3418 0.143 Uiso 1 1 calc GR . . . .
C24 C -0.6002(8) -0.0381(12) -0.3743(3) 0.088(2) Uani 1 1 d . . . . .
H24A H -0.6259 -0.0308 -0.3313 0.133 Uiso 1 1 calc GR . . . .
H24B H -0.6789 -0.0079 -0.4099 0.133 Uiso 1 1 calc GR . . . .
H24C H -0.5249 0.0417 -0.3750 0.133 Uiso 1 1 calc GR . . . .
C25 C -0.2575(6) -0.0279(7) -0.3317(3) 0.0562(12) Uani 1 1 d . . . . .
H25A H -0.2949 0.0131 -0.2944 0.084 Uiso 1 1 calc GR . . . .
H25B H -0.3045 0.0293 -0.3727 0.084 Uiso 1 1 calc GR . . . .
H25C H -0.1596 -0.0019 -0.3231 0.084 Uiso 1 1 calc GR . . . .
C26 C -0.1321(5) -0.1732(5) -0.1741(2) 0.0437(10) Uani 1 1 d . . . . .
H26A H -0.1419 -0.1821 -0.1280 0.065 Uiso 1 1 calc GR . . . .
H26B H -0.1882 -0.0780 -0.1961 0.065 Uiso 1 1 calc GR . . . .
H26C H -0.0361 -0.1523 -0.1746 0.065 Uiso 1 1 calc GR . . . .
C27 C -0.1455(4) -0.6825(5) -0.2050(2) 0.0373(9) Uani 1 1 d . . . . .
H27A H -0.1720 -0.6759 -0.2536 0.056 Uiso 1 1 calc GR . . . .
H27B H -0.2260 -0.7095 -0.1873 0.056 Uiso 1 1 calc GR . . . .
H27C H -0.0767 -0.7727 -0.1920 0.056 Uiso 1 1 calc GR . . . .
C28 C 0.2300(4) -0.3900(5) -0.0456(2) 0.0384(9) Uani 1 1 d . . . . .
H28A H 0.3213 -0.3593 -0.0529 0.046 Uiso 1 1 calc R . . . .
H28B H 0.1623 -0.3087 -0.0711 0.046 Uiso 1 1 calc R . . . .
C29 C 0.3281(6) -1.0502(7) -0.1671(3) 0.0547(12) Uani 1 1 d . . . . .
H29A H 0.4091 -1.1141 -0.1442 0.082 Uiso 1 1 calc GR . . . .
H29B H 0.3257 -1.0460 -0.2148 0.082 Uiso 1 1 calc GR . . . .
H29C H 0.2457 -1.1077 -0.1599 0.082 Uiso 1 1 calc GR . . . .
C30 C 0.4687(5) -0.7777(8) -0.1493(3) 0.0573(13) Uani 1 1 d . . . . .
H30A H 0.4652 -0.7668 -0.1970 0.086 Uiso 1 1 calc GR . . . .
H30B H 0.5475 -0.8481 -0.1285 0.086 Uiso 1 1 calc GR . . . .
H30C H 0.4773 -0.6636 -0.1289 0.086 Uiso 1 1 calc GR . . . .
Cl3 Cl -0.0088(7) -0.5771(9) -0.4909(3) 0.0709(14) Uani 0.25 1 d D U P A 1
Cl4 Cl 0.0364(7) -0.7256(11) -0.3585(3) 0.0806(18) Uani 0.25 1 d D U P A 1
C32 C -0.050(4) -0.775(5) -0.4477(12) 0.095(6) Uani 0.25 1 d D U P A 1
H32A H -0.0112 -0.8790 -0.4640 0.114 Uiso 0.25 1 calc R . P A 1
H32B H -0.1499 -0.7898 -0.4531 0.114 Uiso 0.25 1 calc R . P A 1
Cl1 Cl -0.0033(7) -0.4489(9) -0.5261(3) 0.0722(15) Uani 0.25 1 d D U P B 2
Cl2 Cl -0.056(2) -0.752(3) -0.4389(11) 0.168(6) Uani 0.25 1 d D U P B 2
C31 C 0.061(3) -0.624(3) -0.4721(13) 0.116(5) Uani 0.25 1 d D U P B 2
H31A H 0.1106 -0.7017 -0.4966 0.139 Uiso 0.25 1 calc DR . P B 2
H31B H 0.1293 -0.5769 -0.4341 0.139 Uiso 0.25 1 calc R . P B 2

loop_
_atom_site_aniso_label
_atom_site_aniso_U_11
_atom_site_aniso_U_22
_atom_site_aniso_U_33
_atom_site_aniso_U_23
_atom_site_aniso_U_13
_atom_site_aniso_U_12
O1 0.077(3) 0.144(5) 0.051(2) 0.001(3) -0.003(2) -0.006(3)
O2 0.0409(15) 0.0340(15) 0.0468(16) 0.0071(12) 0.0209(13) 0.0012(11)
O3 0.0593(19) 0.0363(15) 0.0444(16) -0.0099(12) 0.0119(14) -0.0024(14)
O4 0.0410(15) 0.0244(14) 0.0573(18) 0.0025(11) 0.0164(14) -0.0032(10)
O5 0.0576(19) 0.0426(17) 0.0374(15) 0.0020(12) 0.0084(14) 0.0015(14)
C1 0.056(3) 0.070(3) 0.038(2) 0.001(2) 0.014(2) 0.008(2)
C2 0.065(3) 0.089(4) 0.038(2) 0.003(3) 0.009(2) -0.001(3)
C3 0.059(3) 0.072(4) 0.041(3) 0.004(2) 0.001(2) 0.005(3)
C4 0.056(3) 0.081(4) 0.048(3) 0.005(3) 0.009(2) 0.008(3)
C5 0.043(2) 0.046(2) 0.039(2) 0.0001(17) 0.0068(19) 0.0043(18)
C6 0.048(2) 0.050(3) 0.041(2) 0.0006(18) 0.0145(19) 0.0124(19)
C7 0.042(2) 0.038(2) 0.038(2) 0.0018(16) 0.0130(17) 0.0027(16)
C8 0.040(2) 0.0255(18) 0.0341(19) -0.0007(14) 0.0113(17) -0.0011(14)
C9 0.040(2) 0.033(2) 0.035(2) 0.0014(15) 0.0117(17) 0.0002(15)
C10 0.049(2) 0.039(2) 0.034(2) 0.0021(17) 0.0100(18) 0.0030(18)
C11 0.048(3) 0.051(3) 0.053(3) 0.017(2) 0.019(2) -0.004(2)
C12 0.039(2) 0.041(2) 0.046(2) 0.0059(17) 0.0148(18) -0.0038(17)
C13 0.038(2) 0.0258(18) 0.0376(19) -0.0019(14) 0.0124(17) -0.0039(14)
C14 0.037(2) 0.0258(17) 0.0345(18) -0.0014(14) 0.0121(16) -0.0039(14)
C15 0.0357(19) 0.0242(16) 0.0367(19) 0.0015(14) 0.0153(16) -0.0021(13)
C16 0.039(2) 0.0253(17) 0.0343(19) -0.0008(14) 0.0099(16) -0.0011(14)
C17 0.038(2) 0.0288(19) 0.034(2) -0.0018(14) 0.0089(16) -0.0030(14)
C18 0.0339(19) 0.0319(19) 0.037(2) -0.0004(15) 0.0112(16) -0.0038(14)
C19 0.036(2) 0.040(2) 0.042(2) -0.0060(16) 0.0129(17) -0.0021(15)
C20 0.037(2) 0.040(2) 0.046(2) -0.0012(17) 0.0149(18) 0.0021(16)
C21 0.045(2) 0.033(2) 0.045(2) 0.0004(17) 0.0108(19) 0.0055(16)
C22 0.041(2) 0.036(2) 0.039(2) 0.0009(16) 0.0102(18) -0.0003(16)
C23 0.055(4) 0.159(8) 0.067(4) 0.013(5) 0.004(3) -0.024(4)
C24 0.083(5) 0.112(6) 0.065(4) 0.006(4) 0.006(3) 0.051(4)
C25 0.067(3) 0.041(3) 0.057(3) 0.009(2) 0.008(2) -0.002(2)
C26 0.058(3) 0.029(2) 0.043(2) -0.0004(16) 0.008(2) 0.0000(17)
C27 0.040(2) 0.0260(19) 0.047(2) -0.0041(15) 0.0118(18) -0.0041(14)
C28 0.041(2) 0.031(2) 0.043(2) -0.0022(16) 0.0092(18) -0.0037(15)
C29 0.062(3) 0.047(3) 0.060(3) -0.009(2) 0.023(2) 0.010(2)
C30 0.034(2) 0.069(3) 0.073(3) 0.010(3) 0.020(2) 0.000(2)
Cl3 0.066(3) 0.082(4) 0.066(3) 0.003(3) 0.016(3) -0.002(3)
Cl4 0.084(4) 0.111(5) 0.047(3) -0.014(3) 0.014(3) -0.028(4)
C32 0.097(10) 0.124(12) 0.082(10) -0.014(10) 0.062(8) 0.001(10)
Cl1 0.070(3) 0.074(4) 0.069(3) 0.019(3) 0.008(3) -0.005(3)
Cl2 0.161(10) 0.165(11) 0.187(11) -0.005(10) 0.058(9) 0.017(9)
C31 0.111(9) 0.126(9) 0.117(9) 0.000(8) 0.040(8) -0.001(8)

loop_
_atom_type_symbol
_atom_type_description
_atom_type_scat_dispersion_real
_atom_type_scat_dispersion_imag
_atom_type_scat_source
C C 0.0181 0.0091 'International Tables Vol C Tables 4.2.6.8 and 6.1.1.4'
H H 0.0000 0.0000 'International Tables Vol C Tables 4.2.6.8 and 6.1.1.4'
Cl Cl 0.3639 0.7018 'International Tables Vol C Tables 4.2.6.8 and 6.1.1.4'
O O 0.0492 0.0322 'International Tables Vol C Tables 4.2.6.8 and 6.1.1.4'

loop_
_geom_angle_atom_site_label_1
_geom_angle_atom_site_label_2
_geom_angle_atom_site_label_3
_geom_angle
_geom_angle_site_symmetry_3
C15 O2 H2 109.5 .
C28 O3 H3 109.5 .
C16 O4 H4 109.5 .
C22 O5 H5 109.5 .
H1A C1 H1B 107.9 .
C2 C1 H1A 109.1 .
C2 C1 H1B 109.1 .
C2 C1 C10 112.4(4) .
C10 C1 H1A 109.1 .
C10 C1 H1B 109.1 .
C1 C2 H2A 108.4 .
C1 C2 H2B 108.4 .
H2A C2 H2B 107.4 .
C3 C2 C1 115.7(4) .
C3 C2 H2A 108.4 .
C3 C2 H2B 108.4 .
O1 C3 C2 120.4(5) .
O1 C3 C4 121.1(5) .
C2 C3 C4 118.4(4) .
C3 C4 C5 111.9(4) .
C23 C4 C3 107.0(5) .
C23 C4 C5 109.6(5) .
C23 C4 C24 108.6(6) .
C24 C4 C3 105.3(5) .
C24 C4 C5 114.0(5) .
C4 C5 H5A 104.4 .
C6 C5 C4 113.7(4) .
C6 C5 H5A 104.4 .
C10 C5 C4 118.2(4) .
C10 C5 H5A 104.4 .
C10 C5 C6 110.1(4) .
C5 C6 H6A 109.4 .
C5 C6 H6B 109.4 .
H6A C6 H6B 108.0 .
C7 C6 C5 111.1(3) .
C7 C6 H6A 109.4 .
C7 C6 H6B 109.4 .
C6 C7 H7A 108.6 .
C6 C7 H7B 108.6 .
C6 C7 C8 114.4(3) .
H7A C7 H7B 107.6 .
C8 C7 H7A 108.6 .
C8 C7 H7B 108.6 .
C7 C8 C9 109.3(3) .
C7 C8 C14 110.9(3) .
C9 C8 C14 107.6(3) .
C26 C8 C7 108.6(3) .
C26 C8 C9 110.9(3) .
C26 C8 C14 109.6(3) .
C8 C9 H9 104.7 .
C10 C9 C8 118.3(3) .
C10 C9 H9 104.7 .
C11 C9 C8 110.3(3) .
C11 C9 H9 104.7 .
C11 C9 C10 112.6(3) .
C1 C10 C9 107.0(3) .
C1 C10 C25 108.6(4) .
C5 C10 C1 106.9(4) .
C5 C10 C9 107.8(3) .
C5 C10 C25 113.5(4) .
C25 C10 C9 112.8(4) .
C9 C11 H11A 109.1 .
C9 C11 H11B 109.1 .
H11A C11 H11B 107.9 .
C12 C11 C9 112.3(3) .
C12 C11 H11A 109.1 .
C12 C11 H11B 109.1 .
C11 C12 H12 116.9 .
C13 C12 C11 126.2(4) .
C13 C12 H12 116.9 .
C12 C13 C14 122.3(4) .
C12 C13 C18 116.2(3) .
C18 C13 C14 121.4(3) .
C13 C14 C8 109.0(3) .
C13 C14 C15 106.9(3) .
C13 C14 C27 109.2(3) .
C15 C14 C8 112.4(3) .
C27 C14 C8 110.6(3) .
C27 C14 C15 108.6(3) .
O2 C15 C14 112.0(3) .
O2 C15 H15 107.1 .
O2 C15 C16 106.9(3) .
C14 C15 H15 107.1 .
C16 C15 C14 116.1(3) .
C16 C15 H15 107.1 .
O4 C16 C15 113.9(3) .
O4 C16 H16 107.5 .
O4 C16 C17 108.6(3) .
C15 C16 H16 107.5 .
C15 C16 C17 111.6(3) .
C17 C16 H16 107.5 .
C16 C17 C18 110.1(3) .
C16 C17 C22 113.7(3) .
C22 C17 C18 109.6(3) .
C28 C17 C16 109.4(3) .
C28 C17 C18 106.8(3) .
C28 C17 C22 106.9(3) .
C13 C18 C17 113.1(3) .
C13 C18 H18 105.6 .
C13 C18 C19 112.1(3) .
C17 C18 H18 105.6 .
C19 C18 C17 113.8(3) .
C19 C18 H18 105.6 .
C18 C19 H19A 108.5 .
C18 C19 H19B 108.5 .
H19A C19 H19B 107.5 .
C20 C19 C18 114.9(4) .
C20 C19 H19A 108.5 .
C20 C19 H19B 108.5 .
C19 C20 C21 107.2(3) .
C19 C20 C30 111.3(4) .
C29 C20 C19 109.1(4) .
C29 C20 C21 108.7(4) .
C29 C20 C30 108.6(4) .
C30 C20 C21 112.0(4) .
C20 C21 H21A 108.8 .
C20 C21 H21B 108.8 .
H21A C21 H21B 107.7 .
C22 C21 C20 113.8(3) .
C22 C21 H21A 108.8 .
C22 C21 H21B 108.8 .
O5 C22 C17 112.1(3) .
O5 C22 C21 106.7(3) .
O5 C22 H22 106.7 .
C17 C22 H22 106.7 .
C21 C22 C17 117.4(4) .
C21 C22 H22 106.7 .
C4 C23 H23A 109.5 .
C4 C23 H23B 109.5 .
C4 C23 H23C 109.5 .
H23A C23 H23B 109.5 .
H23A C23 H23C 109.5 .
H23B C23 H23C 109.5 .
C4 C24 H24A 109.5 .
C4 C24 H24B 109.5 .
C4 C24 H24C 109.5 .
H24A C24 H24B 109.5 .
H24A C24 H24C 109.5 .
H24B C24 H24C 109.5 .
C10 C25 H25A 109.5 .
C10 C25 H25B 109.5 .
C10 C25 H25C 109.5 .
H25A C25 H25B 109.5 .
H25A C25 H25C 109.5 .
H25B C25 H25C 109.5 .
C8 C26 H26A 109.5 .
C8 C26 H26B 109.5 .
C8 C26 H26C 109.5 .
H26A C26 H26B 109.5 .
H26A C26 H26C 109.5 .
H26B C26 H26C 109.5 .
C14 C27 H27A 109.5 .
C14 C27 H27B 109.5 .
C14 C27 H27C 109.5 .
H27A C27 H27B 109.5 .
H27A C27 H27C 109.5 .
H27B C27 H27C 109.5 .
O3 C28 C17 109.4(3) .
O3 C28 H28A 109.8 .
O3 C28 H28B 109.8 .
C17 C28 H28A 109.8 .
C17 C28 H28B 109.8 .
H28A C28 H28B 108.2 .
C20 C29 H29A 109.5 .
C20 C29 H29B 109.5 .
C20 C29 H29C 109.5 .
H29A C29 H29B 109.5 .
H29A C29 H29C 109.5 .
H29B C29 H29C 109.5 .
C20 C30 H30A 109.5 .
C20 C30 H30B 109.5 .
C20 C30 H30C 109.5 .
H30A C30 H30B 109.5 .
H30A C30 H30C 109.5 .
H30B C30 H30C 109.5 .
Cl3 C32 Cl4 101.1(13) .
Cl3 C32 H32A 111.5 .
Cl3 C32 H32B 111.5 .
Cl4 C32 H32A 111.5 .
Cl4 C32 H32B 111.5 .
H32A C32 H32B 109.4 .
C31 Cl1 Cl2 140.6(12) 2_554
C31 Cl2 Cl1 91.0(13) 2_544
Cl1 C31 H31A 107.5 .
Cl1 C31 H31B 107.5 .
Cl2 C31 Cl1 119.1(17) .
Cl2 C31 H31A 107.5 .
Cl2 C31 H31B 107.5 .
H31A C31 H31B 107.0 .

loop_
_geom_bond_atom_site_label_1
_geom_bond_atom_site_label_2
_geom_bond_distance
_geom_bond_site_symmetry_2
O1 C3 1.191(7) .
O2 H2 0.8200 .
O2 C15 1.443(4) .
O3 H3 0.8200 .
O3 C28 1.435(5) .
O4 H4 0.8200 .
O4 C16 1.424(5) .
O5 H5 0.8200 .
O5 C22 1.445(5) .
C1 H1A 0.9700 .
C1 H1B 0.9700 .
C1 C2 1.518(8) .
C1 C10 1.541(6) .
C2 H2A 0.9700 .
C2 H2B 0.9700 .
C2 C3 1.505(8) .
C3 C4 1.547(7) .
C4 C5 1.549(7) .
C4 C23 1.531(10) .
C4 C24 1.545(10) .
C5 H5A 0.9800 .
C5 C6 1.539(6) .
C5 C10 1.535(6) .
C6 H6A 0.9700 .
C6 H6B 0.9700 .
C6 C7 1.515(6) .
C7 H7A 0.9700 .
C7 H7B 0.9700 .
C7 C8 1.545(5) .
C8 C9 1.573(5) .
C8 C14 1.611(5) .
C8 C26 1.540(5) .
C9 H9 0.9800 .
C9 C10 1.571(6) .
C9 C11 1.524(6) .
C10 C25 1.543(7) .
C11 H11A 0.9700 .
C11 H11B 0.9700 .
C11 C12 1.496(6) .
C12 H12 0.9300 .
C12 C13 1.330(6) .
C13 C14 1.544(5) .
C13 C18 1.523(6) .
C14 C15 1.558(5) .
C14 C27 1.547(5) .
C15 H15 0.9800 .
C15 C16 1.541(5) .
C16 H16 0.9800 .
C16 C17 1.541(5) .
C17 C18 1.556(5) .
C17 C22 1.551(6) .
C17 C28 1.541(5) .
C18 H18 0.9800 .
C18 C19 1.534(6) .
C19 H19A 0.9700 .
C19 H19B 0.9700 .
C19 C20 1.532(6) .
C20 C21 1.541(6) .
C20 C29 1.517(7) .
C20 C30 1.537(6) .
C21 H21A 0.9700 .
C21 H21B 0.9700 .
C21 C22 1.508(6) .
C22 H22 0.9800 .
C23 H23A 0.9600 .
C23 H23B 0.9600 .
C23 H23C 0.9600 .
C24 H24A 0.9600 .
C24 H24B 0.9600 .
C24 H24C 0.9600 .
C25 H25A 0.9600 .
C25 H25B 0.9600 .
C25 H25C 0.9600 .
C26 H26A 0.9600 .
C26 H26B 0.9600 .
C26 H26C 0.9600 .
C27 H27A 0.9600 .
C27 H27B 0.9600 .
C27 H27C 0.9600 .
C28 H28A 0.9700 .
C28 H28B 0.9700 .
C29 H29A 0.9600 .
C29 H29B 0.9600 .
C29 H29C 0.9600 .
C30 H30A 0.9600 .
C30 H30B 0.9600 .
C30 H30C 0.9600 .
Cl3 C32 1.83(2) .
Cl4 C32 1.85(3) .
C32 H32A 0.9700 .
C32 H32B 0.9700 .
Cl1 Cl2 1.81(3) 2_554
Cl1 C31 1.753(16) .
Cl2 Cl1 1.81(3) 2_544
Cl2 C31 1.75(2) .
C31 H31A 0.9700 .
C31 H31B 0.9700 .

loop_
_geom_hbond_atom_site_label_D
_geom_hbond_atom_site_label_H
_geom_hbond_atom_site_label_A
_geom_hbond_distance_DH
_geom_hbond_distance_HA
_geom_hbond_distance_DA
_geom_hbond_angle_DHA
_geom_hbond_site_symmetry_A
O2 H2 O5 0.82 2.07 2.889(4) 172.9 2
O3 H3 O2 0.82 1.95 2.744(4) 164.2 2
C32 H32A Cl3 0.97 1.80 2.74(4) 162.9 2_544
